data_8103814
loop_
_publ_author_name
'Klotz, S.'
'Hamel, G.'
'Guthrie, M.'
'Loveday, J.S.'
'Nelmes, R.J.'

_publ_section_title
;
 Recrystallisation of HDA ice under pressure by in-situ neutron
 diffraction to 3.9 GPa
;
_journal_name_full 'Zeitschrift fuer Kristallographie (149,1979-)'
_journal_page_first 117
_journal_page_last 122
_journal_volume 218
_journal_year 2003
_chemical_formula_sum 'D2 O'
_space_group_IT_number 122
_symmetry_space_group_name_Hall 'I -4 2bw'
_symmetry_space_group_name_H-M 'I -4 2 d'
_cell_angle_alpha 90
_cell_angle_beta 90
_cell_angle_gamma 90
_cell_formula_units_Z 12
_cell_length_a 8.14
_cell_length_b 8.14
_cell_length_c 3.971
_cell_volume 263.117
_citation_journal_id_ASTM ZEKRDZ
_cod_data_source_file Klotz_ZEKRDZ_2003_1108.cif
_cod_data_source_block D2O1
_cod_original_cell_volume 263.1169
_cod_original_formula_sum 'D2 O1'
_cod_database_code 8103814

loop_
_symmetry_equiv_pos_as_xyz
x,y,z
y,-x,-z
-x,-y,z
-y,x,-z
x,-y+1/2,-z+1/4
-y+1/2,-x,z+3/4
-x,y+1/2,-z+1/4
y+1/2,x,z+3/4
x+1/2,y+1/2,z+1/2
y+1/2,-x+1/2,-z+1/2
-x+1/2,-y+1/2,z+1/2
-y+1/2,x+1/2,-z+1/2
x+1/2,-y+1,-z+3/4
-y+1,-x+1/2,z+5/4
-x+1/2,y+1,-z+3/4
y+1,x+1/2,z+5/4

loop_
_atom_site_label
_atom_site_type_symbol
_atom_site_fract_x
_atom_site_fract_y
_atom_site_fract_z
_atom_site_occupancy
_atom_site_U_iso_or_equiv
O2 O-2 0.372 0.25 0.125 1 0.0
D2 D+1 0.284 0.233 0.281 0.5 0.0
D3 D+1 0.419 0.349 0.211 0.5 0.0
D1 D+1 0.047 0.088 0.865 0.5 0.0
O1 O-2 0 0 0 1 0.0
